data_7231754
loop_
_publ_author_name
'Prathapa, Siriyara Jagannatha'
'Slabbert, Cara'
'Fernandes, Manuel A.'
'Lemmerer, Andreas'

_publ_section_title
;
 Structure determination of fatty acid ester biofuels via in situ
 cryocrystallisation and single crystal X-ray diffraction
;
_journal_issue 1
_journal_name_full CrystEngComm
_journal_page_first 41
_journal_paper_doi 10.1039/C8CE01673A
_journal_volume 21
_journal_year 2019
_chemical_formula_moiety 'C6  H12  O2'
_chemical_formula_sum 'C6 H12 O2'
_chemical_formula_weight 116.16
_space_group_IT_number 14
_space_group_name_Hall '-P 2ybc'
_space_group_name_H-M_alt 'P 1 21/c 1'
_symmetry_cell_setting monoclinic
_symmetry_Int_Tables_number 14
_symmetry_space_group_name_Hall '-P 2ybc'
_symmetry_space_group_name_H-M 'P 1 21/c 1'
_atom_sites_solution_hydrogens geom
_audit_conform_dict_location ftp://ftp.iucr.org/pub/cif_core.dic
_audit_conform_dict_name cif_core.dic
_audit_conform_dict_version 2.4.3
_audit_creation_date 2018-09-06T11:38:40-00:00
_audit_creation_method 'WinGX routine CIF_UPDATE'
_audit_update_record
;
2018-09-24 deposited with the CCDC.
2018-11-05 downloaded from the CCDC.
;
_cell_angle_alpha 90
_cell_angle_beta 108.823(15)
_cell_angle_gamma 90
_cell_formula_units_Z 4
_cell_length_a 7.309(11)
_cell_length_b 16.54(2)
_cell_length_c 6.169(9)
_cell_measurement_reflns_used 1467
_cell_measurement_temperature 159(2)
_cell_measurement_theta_max 26.06
_cell_measurement_theta_min 3.19
_cell_measurement_wavelength 0.71073
_cell_volume 705.9(17)
_computing_molecular_graphics 'Ortep for Windows (Farrugia, 2012) and Mercury (Macrae et al., 2006)'
_computing_publication_material 'WinGX publication routines (Farrugia, 2012)'
_computing_structure_refinement 'SHELXL-2017/1 (Sheldrick, 2017)'
_computing_structure_solution 'SHELXT 2014/5 (Sheldrick, 2014)'
_diffrn_ambient_temperature 159(2)
_diffrn_measured_fraction_theta_full 0.997
_diffrn_measured_fraction_theta_max 0.701
_diffrn_measurement_device_type 'Bruker D8 Venture Photon CCD area detector'
_diffrn_measurement_method '\w scans'
_diffrn_radiation_monochromator graphite
_diffrn_radiation_probe x-ray
_diffrn_radiation_type MoK\a
_diffrn_radiation_wavelength 0.71073
_diffrn_reflns_av_R_equivalents 0.0944
_diffrn_reflns_av_unetI/netI 0.0795
_diffrn_reflns_Laue_measured_fraction_full 0.997
_diffrn_reflns_Laue_measured_fraction_max 0.701
_diffrn_reflns_limit_h_max 8
_diffrn_reflns_limit_h_min -8
_diffrn_reflns_limit_k_max 20
_diffrn_reflns_limit_k_min -20
_diffrn_reflns_limit_l_max 7
_diffrn_reflns_limit_l_min -7
_diffrn_reflns_number 5847
_diffrn_reflns_point_group_measured_fraction_full 0.997
_diffrn_reflns_point_group_measured_fraction_max 0.701
_diffrn_reflns_theta_full 25.242
_diffrn_reflns_theta_max 25.972
_diffrn_reflns_theta_min 3.192
_diffrn_standards_number 0
_exptl_absorpt_coefficient_mu 0.08
_exptl_absorpt_correction_T_max 0.7457
_exptl_absorpt_correction_T_min 0.6072
_exptl_absorpt_correction_type multi-scan
_exptl_absorpt_process_details 'SADABS (Sheldrick, 1996)'
_exptl_crystal_colour colourless
_exptl_crystal_density_diffrn 1.093
_exptl_crystal_density_method 'not measured'
_exptl_crystal_description block
_exptl_crystal_F_000 256
_exptl_crystal_size_max 1
_exptl_crystal_size_mid 0.3
_exptl_crystal_size_min 0.3
_refine_diff_density_max 0.411
_refine_diff_density_min -0.383
_refine_diff_density_rms 0.118
_refine_ls_extinction_method none
_refine_ls_goodness_of_fit_ref 1.232
_refine_ls_hydrogen_treatment constr
_refine_ls_matrix_type full
_refine_ls_number_constraints 0
_refine_ls_number_parameters 74
_refine_ls_number_reflns 1400
_refine_ls_number_restraints 0
_refine_ls_restrained_S_all 1.232
_refine_ls_R_factor_all 0.1615
_refine_ls_R_factor_gt 0.1024
_refine_ls_shift/su_max 0
_refine_ls_shift/su_mean 0
_refine_ls_structure_factor_coef Fsqd
_refine_ls_weighting_details 'w=1/[\s^2^(Fo^2^)+(0.0726P)^2^+1.4143P] where P=(Fo^2^+2Fc^2^)/3'
_refine_ls_weighting_scheme calc
_refine_ls_wR_factor_gt 0.2479
_refine_ls_wR_factor_ref 0.2717
_reflns_Friedel_coverage 0
_reflns_number_gt 850
_reflns_number_total 1400
_reflns_threshold_expression 'I > 2\s(I)'
_cod_data_source_file c8ce01673a2.cif
_cod_data_source_block C5
_cod_depositor_comments 'Adding full bibliography for 7231754--7231762.cif.'
_cod_original_cell_volume 705.9(18)
_cod_original_sg_symbol_H-M 'P 21/c'
_cod_database_code 7231754
_shelx_estimated_absorpt_t_min 0.924
_shelx_estimated_absorpt_t_max 0.976

loop_
_symmetry_equiv_pos_as_xyz
'x, y, z'
'-x, y+1/2, -z+1/2'
'-x, -y, -z'
'x, -y-1/2, z-1/2'

loop_
_atom_site_label
_atom_site_type_symbol
_atom_site_fract_x
_atom_site_fract_y
_atom_site_fract_z
_atom_site_U_iso_or_equiv
_atom_site_adp_type
_atom_site_occupancy
_atom_site_site_symmetry_order
_atom_site_calc_flag
_atom_site_refinement_flags_posn
_atom_site_refinement_flags_adp
C1 C 0.2539(6) 0.5821(3) 0.5907(7) 0.0282(10) Uani 1 1 d . .
C2 C 0.2682(7) 0.4932(3) 0.6418(7) 0.0318(11) Uani 1 1 d . .
H2A H 0.399153 0.474706 0.650103 0.038 Uiso 1 1 calc R U
H2B H 0.174535 0.464622 0.511945 0.038 Uiso 1 1 calc R U
C3 C 0.2316(7) 0.4679(3) 0.8608(8) 0.0312(11) Uani 1 1 d . .
H3A H 0.319643 0.498286 0.991364 0.037 Uiso 1 1 calc R U
H3B H 0.097201 0.481982 0.849626 0.037 Uiso 1 1 calc R U
C4 C 0.2623(8) 0.3789(3) 0.9050(8) 0.0390(13) Uani 1 1 d . .
H4A H 0.39683 0.365401 0.915286 0.047 Uiso 1 1 calc R U
H4B H 0.175143 0.349083 0.772654 0.047 Uiso 1 1 calc R U
C5 C 0.2268(8) 0.3496(3) 1.1221(9) 0.0500(14) Uani 1 1 d . .
H5A H 0.249715 0.291204 1.138721 0.075 Uiso 1 1 calc R U
H5B H 0.314893 0.377549 1.255083 0.075 Uiso 1 1 calc R U
H5C H 0.092841 0.361205 1.112217 0.075 Uiso 1 1 calc R U
C6 C 0.2765(8) 0.6807(3) 0.3221(8) 0.0427(13) Uani 1 1 d . .
H6A H 0.299567 0.684115 0.174451 0.064 Uiso 1 1 calc R U
H6B H 0.149167 0.703411 0.307146 0.064 Uiso 1 1 calc R U
H6C H 0.376444 0.711268 0.437445 0.064 Uiso 1 1 calc R U
O1 O 0.2828(5) 0.59667(18) 0.3921(5) 0.0390(9) Uani 1 1 d . .
O2 O 0.2227(6) 0.63341(18) 0.7097(6) 0.0485(11) Uani 1 1 d . .

loop_
_atom_site_aniso_label
_atom_site_aniso_U_11
_atom_site_aniso_U_22
_atom_site_aniso_U_33
_atom_site_aniso_U_23
_atom_site_aniso_U_13
_atom_site_aniso_U_12
C1 0.019(3) 0.035(2) 0.031(2) -0.0046(19) 0.010(2) -0.0034(18)
C2 0.027(3) 0.040(3) 0.028(2) -0.0052(19) 0.008(2) 0.003(2)
C3 0.028(3) 0.035(2) 0.031(2) -0.0048(19) 0.011(2) 0.0029(19)
C4 0.047(3) 0.031(3) 0.044(3) -0.003(2) 0.022(3) 0.000(2)
C5 0.059(4) 0.045(3) 0.053(3) 0.004(3) 0.028(3) 0.002(3)
C6 0.048(3) 0.043(3) 0.043(3) 0.005(2) 0.022(3) -0.001(2)
O1 0.051(2) 0.0385(18) 0.0338(19) -0.0001(15) 0.0217(17) 0.0018(15)
O2 0.078(3) 0.0299(17) 0.051(2) -0.0065(16) 0.039(2) -0.0001(17)

loop_
_atom_type_symbol
_atom_type_description
_atom_type_scat_dispersion_real
_atom_type_scat_dispersion_imag
_atom_type_scat_source
C C 0.0033 0.0016 'International Tables Vol C Tables 4.2.6.8 and 6.1.1.4'
H H 0 0 'International Tables Vol C Tables 4.2.6.8 and 6.1.1.4'
O O 0.0106 0.006 'International Tables Vol C Tables 4.2.6.8 and 6.1.1.4'

loop_
_geom_angle_atom_site_label_1
_geom_angle_atom_site_label_2
_geom_angle_atom_site_label_3
_geom_angle
O2 C1 O1 123.9(4)
O2 C1 C2 125.6(4)
O1 C1 C2 110.5(3)
C1 C2 C3 115.9(3)
C1 C2 H2A 108.3
C3 C2 H2A 108.3
C1 C2 H2B 108.3
C3 C2 H2B 108.3
H2A C2 H2B 107.4
C4 C3 C2 111.9(4)
C4 C3 H3A 109.2
C2 C3 H3A 109.2
C4 C3 H3B 109.2
C2 C3 H3B 109.2
H3A C3 H3B 107.9
C3 C4 C5 114.4(4)
C3 C4 H4A 108.7
C5 C4 H4A 108.7
C3 C4 H4B 108.7
C5 C4 H4B 108.7
H4A C4 H4B 107.6
C4 C5 H5A 109.5
C4 C5 H5B 109.5
H5A C5 H5B 109.5
C4 C5 H5C 109.5
H5A C5 H5C 109.5
H5B C5 H5C 109.5
O1 C6 H6A 109.5
O1 C6 H6B 109.5
H6A C6 H6B 109.5
O1 C6 H6C 109.5
H6A C6 H6C 109.5
H6B C6 H6C 109.5
C1 O1 C6 116.6(3)

loop_
_geom_bond_atom_site_label_1
_geom_bond_atom_site_label_2
_geom_bond_distance
C1 O2 1.191(5)
C1 O1 1.330(5)
C1 C2 1.501(6)
C2 C3 1.518(6)
C2 H2A 0.99
C2 H2B 0.99
C3 C4 1.502(6)
C3 H3A 0.99
C3 H3B 0.99
C4 C5 1.523(7)
C4 H4A 0.99
C4 H4B 0.99
C5 H5A 0.98
C5 H5B 0.98
C5 H5C 0.98
C6 O1 1.452(6)
C6 H6A 0.98
C6 H6B 0.98
C6 H6C 0.98

loop_
_geom_hbond_atom_site_label_D
_geom_hbond_atom_site_label_H
_geom_hbond_atom_site_label_A
_geom_hbond_distance_DH
_geom_hbond_distance_HA
_geom_hbond_distance_DA
_geom_hbond_angle_DHA
_geom_hbond_site_symmetry_A
_geom_hbond_publ_flag
C2 H2A O1 0.99 2.69 3.669(7) 169 3_666 yes

loop_
_geom_torsion_atom_site_label_1
_geom_torsion_atom_site_label_2
_geom_torsion_atom_site_label_3
_geom_torsion_atom_site_label_4
_geom_torsion
O2 C1 C2 C3 2.5(7)
O1 C1 C2 C3 -178.1(4)
C1 C2 C3 C4 -176.2(4)
C2 C3 C4 C5 -179.7(4)
O2 C1 O1 C6 0.5(7)
C2 C1 O1 C6 -179.0(4)
